data_4078785
loop_
_publ_author_name
'Song, Li-Cheng'
'Wang, Liang-Xing'
'Jia, Guo-Jun'
'Li, Qian-Li'
'Ming, Jiang-Bo'

_publ_section_title
;
 Synthesis, Structural Characterization, and Properties of Some
 Functionalized Phosphine-Containing Diiron Complexes As Models for the
 Active Site of [FeFe]-Hydrogenases
;
_journal_issue 14
_journal_name_full Organometallics
_journal_page_first 5081
_journal_paper_doi 10.1021/om300418z
_journal_volume 31
_journal_year 2012
_chemical_formula_moiety 'C71 H52 Fe2 N5 O7 P S2'
_chemical_formula_sum 'C71 H52 Fe2 N5 O7 P S2'
_chemical_formula_weight 1293.97
_chemical_name_systematic
; 
 ? 
;
_space_group_IT_number 2
_symmetry_cell_setting triclinic
_symmetry_space_group_name_Hall '-P 1'
_symmetry_space_group_name_H-M 'P -1'
_atom_sites_solution_hydrogens geom
_atom_sites_solution_primary direct
_atom_sites_solution_secondary difmap
_audit_creation_method SHELXL-97
_cell_angle_alpha 78.937(5)
_cell_angle_beta 85.694(6)
_cell_angle_gamma 86.281(5)
_cell_formula_units_Z 2
_cell_length_a 12.102(2)
_cell_length_b 14.449(3)
_cell_length_c 17.298(3)
_cell_measurement_reflns_used 6258
_cell_measurement_temperature 113(2)
_cell_measurement_theta_max 27.9
_cell_measurement_theta_min 1.2
_cell_volume 2956.2(9)
_computing_cell_refinement CrystalClear
_computing_data_collection CrystalClear
_computing_data_reduction CrystalClear
_computing_publication_material 'CrystalStructure 3.7.0'
_computing_structure_refinement 'SHELXL-97 (Sheldrick, 1997)'
_computing_structure_solution 'SHELXS-97 (Sheldrick, 1990)'
_diffrn_ambient_temperature 113(2)
_diffrn_detector_area_resol_mean 7.31
_diffrn_measured_fraction_theta_full 0.999
_diffrn_measured_fraction_theta_max 0.999
_diffrn_measurement_device_type 'Rigaku Saturn'
_diffrn_measurement_method \w
_diffrn_radiation_monochromator confocal
_diffrn_radiation_source 'Rotating anode'
_diffrn_radiation_type MoK\a
_diffrn_radiation_wavelength 0.71070
_diffrn_reflns_av_R_equivalents 0.0977
_diffrn_reflns_av_sigmaI/netI 0.1387
_diffrn_reflns_limit_h_max 14
_diffrn_reflns_limit_h_min -14
_diffrn_reflns_limit_k_max 17
_diffrn_reflns_limit_k_min -17
_diffrn_reflns_limit_l_max 20
_diffrn_reflns_limit_l_min -20
_diffrn_reflns_number 30573
_diffrn_reflns_theta_full 25.00
_diffrn_reflns_theta_max 25.00
_diffrn_reflns_theta_min 1.20
_exptl_absorpt_coefficient_mu 0.651
_exptl_absorpt_correction_T_max 0.8808
_exptl_absorpt_correction_T_min 0.8593
_exptl_absorpt_correction_type multi-scan
_exptl_absorpt_process_details CrystalClear
_exptl_crystal_colour colorless
_exptl_crystal_density_diffrn 1.454
_exptl_crystal_density_method 'not measured'
_exptl_crystal_description prism
_exptl_crystal_F_000 1336
_exptl_crystal_size_max 0.24
_exptl_crystal_size_mid 0.22
_exptl_crystal_size_min 0.20
_refine_diff_density_max 0.648
_refine_diff_density_min -0.524
_refine_diff_density_rms 0.090
_refine_ls_extinction_method none
_refine_ls_goodness_of_fit_ref 1.050
_refine_ls_hydrogen_treatment constr
_refine_ls_matrix_type full
_refine_ls_number_parameters 795
_refine_ls_number_reflns 10413
_refine_ls_number_restraints 0
_refine_ls_restrained_S_all 1.050
_refine_ls_R_factor_all 0.1266
_refine_ls_R_factor_gt 0.0742
_refine_ls_shift/su_max 0.000
_refine_ls_shift/su_mean 0.000
_refine_ls_structure_factor_coef Fsqd
_refine_ls_weighting_details 'calc w=1/[\s^2^(Fo^2^)+(0.0579P)^2^+0.0000P] where P=(Fo^2^+2Fc^2^)/3'
_refine_ls_weighting_scheme calc
_refine_ls_wR_factor_gt 0.1455
_refine_ls_wR_factor_ref 0.1743
_reflns_number_gt 6622
_reflns_number_total 10413
_reflns_threshold_expression >2sigma(I)
_cod_data_source_file om300418z_si_002.cif
_cod_data_source_block 4
_cod_database_code 4078785

loop_
_symmetry_equiv_pos_as_xyz
'x, y, z'
'-x, -y, -z'

loop_
_atom_site_label
_atom_site_type_symbol
_atom_site_fract_x
_atom_site_fract_y
_atom_site_fract_z
_atom_site_U_iso_or_equiv
_atom_site_adp_type
_atom_site_occupancy
_atom_site_symmetry_multiplicity
_atom_site_calc_flag
_atom_site_refinement_flags
Fe1 Fe 0.46701(7) 0.41715(6) 0.33914(5) 0.0281(2) Uani 1 1 d .
Fe2 Fe 0.26625(7) 0.37282(6) 0.34428(5) 0.0247(2) Uani 1 1 d .
S1 S 0.33225(12) 0.50597(10) 0.27026(8) 0.0281(4) Uani 1 1 d .
S2 S 0.41097(12) 0.30087(10) 0.28337(8) 0.0268(4) Uani 1 1 d .
P1 P 0.23712(12) 0.24508(10) 0.43816(8) 0.0210(3) Uani 1 1 d .
N1 N 0.4294(4) 0.4352(3) 0.1414(3) 0.0307(12) Uani 1 1 d .
N2 N 0.4210(4) 0.1639(3) 0.8990(2) 0.0229(11) Uani 1 1 d .
H2 H 0.4902 0.1661 0.9108 0.027 Uiso 1 1 calc R
N3 N 0.5329(4) 0.1484(3) 1.0454(3) 0.0238(11) Uani 1 1 d .
H3 H 0.5524 0.1699 0.9954 0.029 Uiso 1 1 calc R
N4 N 0.7317(4) 0.2290(3) 0.9602(2) 0.0218(10) Uani 1 1 d .
H4 H 0.6642 0.2210 0.9478 0.026 Uiso 1 1 calc R
N5 N 0.6234(3) 0.2374(3) 0.8121(2) 0.0221(11) Uani 1 1 d .
H5 H 0.6014 0.2232 0.8625 0.027 Uiso 1 1 calc R
O1 O 0.8845(4) 0.5421(3) -0.0562(3) 0.0494(13) Uani 1 1 d .
O2 O 0.8531(4) 0.6711(3) -0.0044(3) 0.0504(13) Uani 1 1 d .
O3 O 0.6833(4) 0.4754(3) 0.2622(3) 0.0481(13) Uani 1 1 d .
O4 O 0.4138(4) 0.5454(3) 0.4516(2) 0.0436(12) Uani 1 1 d .
O5 O 0.5786(3) 0.2718(3) 0.4562(2) 0.0392(11) Uani 1 1 d .
O6 O 0.1531(3) 0.5010(3) 0.4405(2) 0.0405(11) Uani 1 1 d .
O7 O 0.0863(4) 0.3295(3) 0.2558(3) 0.0522(13) Uani 1 1 d .
C1 C 0.9915(6) 0.5768(6) -0.0885(4) 0.063(2) Uani 1 1 d .
H1A H 0.9805 0.6379 -0.1239 0.095 Uiso 1 1 calc R
H1B H 1.0300 0.5315 -0.1181 0.095 Uiso 1 1 calc R
H1C H 1.0362 0.5843 -0.0454 0.095 Uiso 1 1 calc R
C2 C 0.8224(5) 0.5965(5) -0.0099(4) 0.0370(16) Uani 1 1 d .
C3 C 0.7230(5) 0.5516(4) 0.0281(3) 0.0350(15) Uani 1 1 d .
C4 C 0.6996(5) 0.4578(4) 0.0296(3) 0.0255(13) Uani 1 1 d .
H4A H 0.7518 0.4195 0.0043 0.031 Uiso 1 1 calc R
C5 C 0.6063(5) 0.4195(4) 0.0653(3) 0.0291(14) Uani 1 1 d .
H5A H 0.5924 0.3562 0.0629 0.035 Uiso 1 1 calc R
C6 C 0.5288(5) 0.4729(4) 0.1063(3) 0.0309(14) Uani 1 1 d .
C7 C 0.5525(5) 0.5667(4) 0.1066(3) 0.0351(15) Uani 1 1 d .
H7 H 0.5027 0.6046 0.1339 0.042 Uiso 1 1 calc R
C8 C 0.6481(5) 0.6042(4) 0.0672(3) 0.0324(15) Uani 1 1 d .
H8 H 0.6621 0.6681 0.0673 0.039 Uiso 1 1 calc R
C9 C 0.4187(5) 0.3367(4) 0.1739(3) 0.0292(14) Uani 1 1 d .
H9A H 0.4827 0.3011 0.1525 0.035 Uiso 1 1 calc R
H9B H 0.3510 0.3165 0.1544 0.035 Uiso 1 1 calc R
C10 C 0.3408(5) 0.4942(4) 0.1655(3) 0.0313(15) Uani 1 1 d .
H10A H 0.2703 0.4697 0.1543 0.038 Uiso 1 1 calc R
H10B H 0.3469 0.5580 0.1325 0.038 Uiso 1 1 calc R
C11 C 0.5973(5) 0.4551(4) 0.2885(4) 0.0369(16) Uani 1 1 d .
C12 C 0.4390(5) 0.4960(4) 0.4068(4) 0.0331(15) Uani 1 1 d .
C13 C 0.5331(5) 0.3293(4) 0.4115(4) 0.0325(15) Uani 1 1 d .
C14 C 0.1965(5) 0.4482(4) 0.4039(3) 0.0299(14) Uani 1 1 d .
C15 C 0.1568(5) 0.3482(4) 0.2906(4) 0.0338(15) Uani 1 1 d .
C16 C 0.2883(4) 0.1354(4) 0.4082(3) 0.0201(12) Uani 1 1 d .
C17 C 0.2245(5) 0.0915(4) 0.3628(3) 0.0254(13) Uani 1 1 d .
H17 H 0.1527 0.1174 0.3496 0.030 Uiso 1 1 calc R
C18 C 0.2665(5) 0.0102(4) 0.3372(3) 0.0310(15) Uani 1 1 d .
H18 H 0.2229 -0.0198 0.3067 0.037 Uiso 1 1 calc R
C19 C 0.3705(5) -0.0272(4) 0.3555(3) 0.0349(16) Uani 1 1 d .
H19 H 0.3978 -0.0837 0.3385 0.042 Uiso 1 1 calc R
C20 C 0.4357(5) 0.0167(4) 0.3984(3) 0.0329(15) Uani 1 1 d .
H20 H 0.5082 -0.0087 0.4101 0.039 Uiso 1 1 calc R
C21 C 0.3950(5) 0.0977(4) 0.4242(3) 0.0271(14) Uani 1 1 d .
H21 H 0.4402 0.1282 0.4532 0.032 Uiso 1 1 calc R
C22 C 0.0908(4) 0.2222(4) 0.4714(3) 0.0214(12) Uani 1 1 d .
C23 C 0.0077(5) 0.2944(4) 0.4616(3) 0.0297(14) Uani 1 1 d .
H23 H 0.0251 0.3555 0.4336 0.036 Uiso 1 1 calc R
C24 C -0.1004(5) 0.2778(5) 0.4924(3) 0.0375(16) Uani 1 1 d .
H24 H -0.1564 0.3273 0.4861 0.045 Uiso 1 1 calc R
C25 C -0.1251(5) 0.1882(4) 0.5324(3) 0.0351(16) Uani 1 1 d .
H25 H -0.1987 0.1765 0.5535 0.042 Uiso 1 1 calc R
C26 C -0.0445(5) 0.1160(4) 0.5418(3) 0.0309(15) Uani 1 1 d .
H26 H -0.0625 0.0547 0.5689 0.037 Uiso 1 1 calc R
C27 C 0.0623(5) 0.1333(4) 0.5119(3) 0.0267(14) Uani 1 1 d .
H27 H 0.1178 0.0834 0.5190 0.032 Uiso 1 1 calc R
C28 C 0.2968(4) 0.2375(4) 0.5335(3) 0.0197(12) Uani 1 1 d .
C29 C 0.3081(4) 0.1508(4) 0.5864(3) 0.0217(13) Uani 1 1 d .
H29 H 0.2834 0.0952 0.5729 0.026 Uiso 1 1 calc R
C30 C 0.3546(4) 0.1454(4) 0.6579(3) 0.0221(13) Uani 1 1 d .
H30 H 0.3602 0.0863 0.6930 0.027 Uiso 1 1 calc R
C31 C 0.3938(4) 0.2257(4) 0.6797(3) 0.0201(12) Uani 1 1 d .
C32 C 0.3791(4) 0.3107(4) 0.6281(3) 0.0236(13) Uani 1 1 d .
H32 H 0.4017 0.3665 0.6424 0.028 Uiso 1 1 calc R
C33 C 0.3329(4) 0.3174(4) 0.5567(3) 0.0208(12) Uani 1 1 d .
H33 H 0.3254 0.3772 0.5227 0.025 Uiso 1 1 calc R
C34 C 0.4489(4) 0.2162(4) 0.7552(3) 0.0188(12) Uani 1 1 d .
C35 C 0.3846(4) 0.1866(4) 0.8248(3) 0.0244(13) Uani 1 1 d .
C36 C 0.2669(5) 0.1743(4) 0.8318(3) 0.0279(14) Uani 1 1 d .
H36 H 0.2192 0.1855 0.7895 0.033 Uiso 1 1 calc R
C37 C 0.2359(4) 0.1441(4) 0.9087(3) 0.0258(13) Uani 1 1 d .
H37 H 0.1629 0.1301 0.9300 0.031 Uiso 1 1 calc R
C38 C 0.3339(4) 0.1370(4) 0.9527(3) 0.0212(12) Uani 1 1 d .
C39 C 0.3387(4) 0.1105(4) 1.0342(3) 0.0241(13) Uani 1 1 d .
C40 C 0.2337(5) 0.0766(4) 1.0792(3) 0.0280(14) Uani 1 1 d .
C41 C 0.1889(5) -0.0038(4) 1.0655(4) 0.0427(17) Uani 1 1 d .
H41 H 0.2256 -0.0376 1.0282 0.051 Uiso 1 1 calc R
C42 C 0.0924(5) -0.0352(5) 1.1052(4) 0.0483(19) Uani 1 1 d .
H42 H 0.0625 -0.0904 1.0947 0.058 Uiso 1 1 calc R
C43 C 0.0385(5) 0.0114(4) 1.1595(4) 0.0440(18) Uani 1 1 d .
H43 H -0.0279 -0.0115 1.1873 0.053 Uiso 1 1 calc R
C44 C 0.0819(5) 0.0932(5) 1.1738(3) 0.0376(16) Uani 1 1 d .
H44 H 0.0446 0.1269 1.2111 0.045 Uiso 1 1 calc R
C45 C 0.1782(5) 0.1247(4) 1.1341(3) 0.0296(14) Uani 1 1 d .
H45 H 0.2078 0.1802 1.1442 0.035 Uiso 1 1 calc R
C46 C 0.4337(5) 0.1144(4) 1.0752(3) 0.0243(13) Uani 1 1 d .
C47 C 0.4352(5) 0.0843(4) 1.1601(3) 0.0312(15) Uani 1 1 d .
H47 H 0.3766 0.0568 1.1948 0.037 Uiso 1 1 calc R
C48 C 0.5354(5) 0.1028(4) 1.1799(3) 0.0274(14) Uani 1 1 d .
H48 H 0.5608 0.0916 1.2317 0.033 Uiso 1 1 calc R
C49 C 0.5971(5) 0.1426(4) 1.1085(3) 0.0235(13) Uani 1 1 d .
C50 C 0.7055(5) 0.1732(4) 1.1042(3) 0.0240(13) Uani 1 1 d .
C51 C 0.7578(4) 0.1664(4) 1.1810(3) 0.0252(13) Uani 1 1 d .
C52 C 0.7806(4) 0.0778(4) 1.2286(3) 0.0303(14) Uani 1 1 d .
H52 H 0.7642 0.0219 1.2115 0.036 Uiso 1 1 calc R
C53 C 0.8274(5) 0.0717(5) 1.3010(3) 0.0366(16) Uani 1 1 d .
H53 H 0.8422 0.0115 1.3328 0.044 Uiso 1 1 calc R
C54 C 0.8520(5) 0.1508(5) 1.3265(4) 0.0448(18) Uani 1 1 d .
H54 H 0.8840 0.1455 1.3758 0.054 Uiso 1 1 calc R
C55 C 0.8304(5) 0.2398(5) 1.2808(4) 0.0416(17) Uani 1 1 d .
H55 H 0.8473 0.2952 1.2986 0.050 Uiso 1 1 calc R
C56 C 0.7839(5) 0.2463(4) 1.2085(3) 0.0336(15) Uani 1 1 d .
H56 H 0.7695 0.3069 1.1772 0.040 Uiso 1 1 calc R
C57 C 0.7669(4) 0.2110(4) 1.0355(3) 0.0212(12) Uani 1 1 d .
C58 C 0.8811(5) 0.2344(4) 1.0293(3) 0.0269(14) Uani 1 1 d .
H58 H 0.9276 0.2294 1.0720 0.032 Uiso 1 1 calc R
C59 C 0.9115(4) 0.2653(4) 0.9512(3) 0.0237(13) Uani 1 1 d .
H59 H 0.9825 0.2857 0.9303 0.028 Uiso 1 1 calc R
C60 C 0.8176(4) 0.2613(4) 0.9068(3) 0.0224(13) Uani 1 1 d .
C61 C 0.8175(4) 0.2785(4) 0.8241(3) 0.0198(12) Uani 1 1 d .
C62 C 0.9190(4) 0.3150(4) 0.7770(3) 0.0247(13) Uani 1 1 d .
C63 C 0.9533(4) 0.4029(4) 0.7819(3) 0.0294(14) Uani 1 1 d .
H63 H 0.9139 0.4380 0.8173 0.035 Uiso 1 1 calc R
C64 C 1.0451(5) 0.4412(4) 0.7358(4) 0.0384(16) Uani 1 1 d .
H64 H 1.0678 0.5019 0.7392 0.046 Uiso 1 1 calc R
C65 C 1.1019(5) 0.3892(5) 0.6851(4) 0.0379(16) Uani 1 1 d .
H65 H 1.1637 0.4149 0.6528 0.045 Uiso 1 1 calc R
C66 C 1.0699(5) 0.2999(4) 0.6808(3) 0.0302(14) Uani 1 1 d .
H66 H 1.1103 0.2645 0.6461 0.036 Uiso 1 1 calc R
C67 C 0.9799(4) 0.2626(4) 0.7267(3) 0.0269(14) Uani 1 1 d .
H67 H 0.9590 0.2010 0.7243 0.032 Uiso 1 1 calc R
C68 C 0.7273(4) 0.2634(4) 0.7818(3) 0.0232(13) Uani 1 1 d .
C69 C 0.7290(4) 0.2797(4) 0.6967(3) 0.0233(13) Uani 1 1 d .
H69 H 0.7906 0.2985 0.6610 0.028 Uiso 1 1 calc R
C70 C 0.6266(4) 0.2632(4) 0.6768(3) 0.0247(13) Uani 1 1 d .
H70 H 0.6030 0.2677 0.6250 0.030 Uiso 1 1 calc R
C71 C 0.5606(4) 0.2374(4) 0.7502(3) 0.0215(12) Uani 1 1 d .

loop_
_atom_site_aniso_label
_atom_site_aniso_U_11
_atom_site_aniso_U_22
_atom_site_aniso_U_33
_atom_site_aniso_U_23
_atom_site_aniso_U_13
_atom_site_aniso_U_12
Fe1 0.0302(5) 0.0259(5) 0.0283(5) -0.0034(4) -0.0027(4) -0.0048(4)
Fe2 0.0264(5) 0.0216(4) 0.0261(5) -0.0042(4) -0.0029(4) -0.0007(4)
S1 0.0350(9) 0.0216(8) 0.0266(8) -0.0029(6) 0.0011(7) -0.0011(6)
S2 0.0289(8) 0.0243(8) 0.0270(8) -0.0045(6) -0.0001(7) -0.0026(6)
P1 0.0212(8) 0.0213(8) 0.0204(8) -0.0030(6) -0.0019(6) -0.0016(6)
N1 0.037(3) 0.022(3) 0.031(3) -0.001(2) -0.001(2) 0.001(2)
N2 0.019(2) 0.029(3) 0.023(3) -0.008(2) -0.005(2) -0.001(2)
N3 0.030(3) 0.024(3) 0.016(2) -0.002(2) 0.003(2) -0.004(2)
N4 0.020(2) 0.028(3) 0.020(3) -0.009(2) -0.003(2) -0.006(2)
N5 0.025(3) 0.027(3) 0.014(2) -0.005(2) 0.004(2) -0.003(2)
O1 0.043(3) 0.059(3) 0.051(3) -0.020(3) 0.015(2) -0.025(2)
O2 0.051(3) 0.038(3) 0.061(3) -0.008(2) 0.004(3) -0.010(2)
O3 0.032(3) 0.067(3) 0.045(3) -0.006(3) 0.001(2) -0.013(2)
O4 0.060(3) 0.036(3) 0.038(3) -0.008(2) -0.005(2) -0.014(2)
O5 0.042(3) 0.038(3) 0.036(3) 0.002(2) -0.010(2) -0.006(2)
O6 0.048(3) 0.035(3) 0.039(3) -0.015(2) 0.007(2) 0.003(2)
O7 0.051(3) 0.059(3) 0.049(3) -0.005(3) -0.020(3) -0.015(3)
C1 0.047(5) 0.083(6) 0.065(5) -0.020(5) 0.002(4) -0.025(4)
C2 0.031(4) 0.047(4) 0.036(4) -0.011(3) -0.002(3) -0.017(3)
C3 0.034(4) 0.039(4) 0.033(4) -0.010(3) -0.002(3) -0.005(3)
C4 0.029(3) 0.021(3) 0.028(3) -0.003(3) -0.008(3) -0.004(3)
C5 0.040(4) 0.020(3) 0.030(3) -0.010(3) -0.004(3) 0.002(3)
C6 0.036(4) 0.025(3) 0.031(3) -0.004(3) -0.005(3) 0.000(3)
C7 0.044(4) 0.028(3) 0.031(4) -0.003(3) 0.001(3) 0.000(3)
C8 0.046(4) 0.020(3) 0.032(4) -0.007(3) -0.004(3) -0.003(3)
C9 0.036(4) 0.028(3) 0.025(3) -0.012(3) 0.001(3) -0.001(3)
C10 0.039(4) 0.028(3) 0.025(3) -0.005(3) 0.010(3) -0.002(3)
C11 0.036(4) 0.038(4) 0.037(4) -0.008(3) 0.004(3) -0.009(3)
C12 0.033(4) 0.028(3) 0.038(4) -0.006(3) -0.003(3) -0.006(3)
C13 0.028(3) 0.033(4) 0.037(4) -0.008(3) -0.005(3) -0.003(3)
C14 0.034(4) 0.029(3) 0.025(3) 0.001(3) -0.003(3) -0.006(3)
C15 0.034(4) 0.034(4) 0.031(4) -0.001(3) -0.002(3) -0.005(3)
C16 0.022(3) 0.017(3) 0.021(3) -0.003(2) 0.004(2) -0.005(2)
C17 0.026(3) 0.028(3) 0.023(3) -0.005(3) 0.007(3) -0.008(3)
C18 0.044(4) 0.030(3) 0.021(3) -0.009(3) 0.009(3) -0.018(3)
C19 0.053(4) 0.023(3) 0.027(4) -0.008(3) 0.011(3) -0.001(3)
C20 0.039(4) 0.035(4) 0.022(3) -0.003(3) 0.003(3) 0.005(3)
C21 0.033(3) 0.026(3) 0.022(3) -0.004(3) -0.002(3) -0.003(3)
C22 0.019(3) 0.024(3) 0.022(3) -0.007(2) 0.002(2) -0.007(2)
C23 0.035(4) 0.025(3) 0.029(3) -0.006(3) -0.006(3) -0.001(3)
C24 0.031(4) 0.047(4) 0.039(4) -0.023(3) 0.002(3) -0.002(3)
C25 0.031(4) 0.049(4) 0.029(4) -0.019(3) 0.011(3) -0.010(3)
C26 0.037(4) 0.038(4) 0.018(3) -0.002(3) 0.002(3) -0.016(3)
C27 0.028(3) 0.033(3) 0.021(3) -0.007(3) -0.005(3) -0.004(3)
C28 0.019(3) 0.024(3) 0.016(3) -0.004(2) 0.002(2) -0.006(2)
C29 0.019(3) 0.026(3) 0.021(3) -0.007(2) 0.000(2) -0.006(2)
C30 0.025(3) 0.021(3) 0.019(3) 0.001(2) 0.000(3) -0.005(2)
C31 0.014(3) 0.029(3) 0.018(3) -0.010(2) 0.004(2) -0.002(2)
C32 0.024(3) 0.025(3) 0.022(3) -0.005(3) -0.004(3) -0.002(2)
C33 0.017(3) 0.023(3) 0.020(3) 0.001(2) 0.000(2) -0.003(2)
C34 0.019(3) 0.021(3) 0.015(3) -0.001(2) 0.001(2) -0.003(2)
C35 0.025(3) 0.026(3) 0.024(3) -0.007(3) -0.004(3) -0.002(2)
C36 0.025(3) 0.035(4) 0.026(3) -0.009(3) -0.004(3) -0.009(3)
C37 0.020(3) 0.034(3) 0.024(3) -0.005(3) 0.008(3) -0.009(3)
C38 0.018(3) 0.024(3) 0.022(3) -0.005(2) 0.000(2) -0.004(2)
C39 0.024(3) 0.024(3) 0.024(3) -0.003(3) -0.003(3) -0.004(2)
C40 0.030(3) 0.029(3) 0.022(3) 0.003(3) -0.004(3) 0.000(3)
C41 0.046(4) 0.029(4) 0.052(4) -0.012(3) 0.011(4) -0.003(3)
C42 0.037(4) 0.030(4) 0.079(5) -0.016(4) 0.014(4) -0.005(3)
C43 0.029(4) 0.036(4) 0.059(5) 0.008(3) 0.011(3) -0.006(3)
C44 0.037(4) 0.047(4) 0.025(3) -0.002(3) 0.004(3) 0.006(3)
C45 0.028(3) 0.034(4) 0.026(3) -0.005(3) 0.003(3) -0.001(3)
C46 0.034(3) 0.018(3) 0.021(3) -0.004(2) 0.001(3) -0.004(3)
C47 0.026(3) 0.039(4) 0.025(3) 0.000(3) 0.007(3) -0.004(3)
C48 0.029(3) 0.031(3) 0.021(3) -0.002(3) -0.003(3) 0.001(3)
C49 0.030(3) 0.022(3) 0.018(3) -0.003(2) 0.001(3) 0.001(3)
C50 0.028(3) 0.019(3) 0.026(3) -0.007(2) 0.000(3) 0.002(2)
C51 0.021(3) 0.035(3) 0.018(3) -0.003(3) 0.003(2) -0.002(3)
C52 0.026(3) 0.036(4) 0.029(3) -0.005(3) 0.004(3) -0.004(3)
C53 0.033(4) 0.046(4) 0.026(3) 0.008(3) -0.005(3) -0.006(3)
C54 0.037(4) 0.078(6) 0.023(4) -0.014(4) -0.006(3) -0.019(4)
C55 0.048(4) 0.044(4) 0.036(4) -0.014(3) -0.003(3) -0.009(3)
C56 0.043(4) 0.026(3) 0.032(4) -0.006(3) 0.000(3) 0.001(3)
C57 0.025(3) 0.019(3) 0.021(3) -0.006(2) -0.005(3) 0.000(2)
C58 0.033(3) 0.024(3) 0.027(3) -0.010(3) -0.004(3) -0.002(3)
C59 0.019(3) 0.029(3) 0.026(3) -0.010(3) -0.003(3) -0.004(2)
C60 0.022(3) 0.021(3) 0.024(3) -0.006(2) -0.001(3) 0.001(2)
C61 0.016(3) 0.019(3) 0.025(3) -0.009(2) 0.003(2) -0.001(2)
C62 0.025(3) 0.028(3) 0.019(3) 0.002(3) -0.005(3) -0.001(3)
C63 0.020(3) 0.038(4) 0.031(3) -0.012(3) 0.008(3) -0.006(3)
C64 0.032(4) 0.034(4) 0.049(4) -0.010(3) 0.010(3) -0.013(3)
C65 0.023(3) 0.051(4) 0.036(4) -0.002(3) 0.008(3) -0.003(3)
C66 0.027(3) 0.034(4) 0.029(3) -0.006(3) -0.001(3) 0.006(3)
C67 0.022(3) 0.031(3) 0.027(3) -0.006(3) 0.001(3) 0.004(3)
C68 0.024(3) 0.022(3) 0.023(3) -0.004(2) 0.002(3) -0.001(2)
C69 0.025(3) 0.025(3) 0.018(3) 0.000(2) 0.007(3) -0.007(2)
C70 0.027(3) 0.030(3) 0.019(3) -0.008(3) -0.003(3) -0.004(3)
C71 0.024(3) 0.025(3) 0.018(3) -0.007(2) -0.005(3) -0.002(2)

loop_
_atom_type_symbol
_atom_type_description
_atom_type_scat_dispersion_real
_atom_type_scat_dispersion_imag
_atom_type_scat_source
C C 0.0033 0.0016 'International Tables Vol C Tables 4.2.6.8 and 6.1.1.4'
H H 0.0000 0.0000 'International Tables Vol C Tables 4.2.6.8 and 6.1.1.4'
N N 0.0061 0.0033 'International Tables Vol C Tables 4.2.6.8 and 6.1.1.4'
O O 0.0106 0.0060 'International Tables Vol C Tables 4.2.6.8 and 6.1.1.4'
S S 0.1246 0.1234 'International Tables Vol C Tables 4.2.6.8 and 6.1.1.4'
Fe Fe 0.3463 0.8444 'International Tables Vol C Tables 4.2.6.8 and 6.1.1.4'
P P 0.1023 0.0942 'International Tables Vol C Tables 4.2.6.8 and 6.1.1.4'

loop_
_geom_angle_atom_site_label_1
_geom_angle_atom_site_label_2
_geom_angle_atom_site_label_3
_geom_angle
C12 Fe1 C13 92.5(3)
C12 Fe1 C11 103.2(3)
C13 Fe1 C11 93.4(3)
C12 Fe1 S2 149.06(19)
C13 Fe1 S2 89.1(2)
C11 Fe1 S2 107.6(2)
C12 Fe1 S1 84.5(2)
C13 Fe1 S1 160.69(19)
C11 Fe1 S1 105.9(2)
S2 Fe1 S1 83.88(6)
C12 Fe1 Fe2 93.90(19)
C13 Fe1 Fe2 105.91(19)
C11 Fe1 Fe2 153.7(2)
S2 Fe1 Fe2 56.16(4)
S1 Fe1 Fe2 55.47(5)
C15 Fe2 C14 101.2(3)
C15 Fe2 P1 91.98(19)
C14 Fe2 P1 91.73(18)
C15 Fe2 S1 103.4(2)
C14 Fe2 S1 85.56(18)
P1 Fe2 S1 164.63(7)
C15 Fe2 S2 99.8(2)
C14 Fe2 S2 158.2(2)
P1 Fe2 S2 93.43(6)
S1 Fe2 S2 83.87(6)
C15 Fe2 Fe1 146.49(19)
C14 Fe2 Fe1 102.89(19)
P1 Fe2 Fe1 110.11(5)
S1 Fe2 Fe1 56.14(5)
S2 Fe2 Fe1 55.47(5)
C10 S1 Fe2 108.69(19)
C10 S1 Fe1 112.49(19)
Fe2 S1 Fe1 68.39(5)
C9 S2 Fe1 110.45(18)
C9 S2 Fe2 113.54(19)
Fe1 S2 Fe2 68.36(5)
C16 P1 C28 103.1(2)
C16 P1 C22 102.8(2)
C28 P1 C22 100.2(2)
C16 P1 Fe2 113.25(17)
C28 P1 Fe2 118.68(18)
C22 P1 Fe2 116.51(18)
C6 N1 C10 121.0(5)
C6 N1 C9 123.3(5)
C10 N1 C9 113.8(5)
C35 N2 C38 110.0(4)
C35 N2 H2 125.0
C38 N2 H2 125.0
C46 N3 C49 106.4(4)
C46 N3 H3 126.8
C49 N3 H3 126.8
C57 N4 C60 110.1(4)
C57 N4 H4 125.0
C60 N4 H4 125.0
C71 N5 C68 107.5(4)
C71 N5 H5 126.3
C68 N5 H5 126.3
C2 O1 C1 116.3(5)
O1 C1 H1A 109.5
O1 C1 H1B 109.5
H1A C1 H1B 109.5
O1 C1 H1C 109.5
H1A C1 H1C 109.5
H1B C1 H1C 109.5
O2 C2 O1 119.6(6)
O2 C2 C3 127.5(6)
O1 C2 C3 112.9(5)
C8 C3 C4 117.4(6)
C8 C3 C2 117.7(6)
C4 C3 C2 124.9(6)
C5 C4 C3 122.7(6)
C5 C4 H4A 118.7
C3 C4 H4A 118.7
C4 C5 C6 120.4(5)
C4 C5 H5A 119.8
C6 C5 H5A 119.8
N1 C6 C7 121.4(5)
N1 C6 C5 121.1(5)
C7 C6 C5 117.4(6)
C8 C7 C6 120.4(6)
C8 C7 H7 119.8
C6 C7 H7 119.8
C3 C8 C7 121.7(6)
C3 C8 H8 119.1
C7 C8 H8 119.1
N1 C9 S2 117.4(4)
N1 C9 H9A 108.0
S2 C9 H9A 108.0
N1 C9 H9B 108.0
S2 C9 H9B 108.0
H9A C9 H9B 107.2
N1 C10 S1 116.2(4)
N1 C10 H10A 108.2
S1 C10 H10A 108.2
N1 C10 H10B 108.2
S1 C10 H10B 108.2
H10A C10 H10B 107.4
O3 C11 Fe1 174.3(6)
O4 C12 Fe1 175.5(5)
O5 C13 Fe1 177.6(5)
O6 C14 Fe2 176.9(5)
O7 C15 Fe2 178.1(6)
C21 C16 C17 118.7(5)
C21 C16 P1 120.8(4)
C17 C16 P1 120.3(4)
C18 C17 C16 119.8(5)
C18 C17 H17 120.1
C16 C17 H17 120.1
C19 C18 C17 120.5(6)
C19 C18 H18 119.8
C17 C18 H18 119.8
C18 C19 C20 120.4(6)
C18 C19 H19 119.8
C20 C19 H19 119.8
C21 C20 C19 119.7(6)
C21 C20 H20 120.1
C19 C20 H20 120.1
C20 C21 C16 120.8(5)
C20 C21 H21 119.6
C16 C21 H21 119.6
C27 C22 C23 118.2(5)
C27 C22 P1 120.3(4)
C23 C22 P1 121.3(4)
C24 C23 C22 120.7(6)
C24 C23 H23 119.6
C22 C23 H23 119.6
C25 C24 C23 119.2(6)
C25 C24 H24 120.4
C23 C24 H24 120.4
C26 C25 C24 120.9(6)
C26 C25 H25 119.6
C24 C25 H25 119.6
C25 C26 C27 119.6(6)
C25 C26 H26 120.2
C27 C26 H26 120.2
C26 C27 C22 121.5(6)
C26 C27 H27 119.3
C22 C27 H27 119.3
C33 C28 C29 117.4(5)
C33 C28 P1 121.4(4)
C29 C28 P1 121.2(4)
C30 C29 C28 120.9(5)
C30 C29 H29 119.6
C28 C29 H29 119.6
C29 C30 C31 121.4(5)
C29 C30 H30 119.3
C31 C30 H30 119.3
C32 C31 C30 116.9(5)
C32 C31 C34 123.3(5)
C30 C31 C34 119.8(5)
C33 C32 C31 122.5(5)
C33 C32 H32 118.8
C31 C32 H32 118.8
C32 C33 C28 120.9(5)
C32 C33 H33 119.5
C28 C33 H33 119.5
C35 C34 C71 125.6(5)
C35 C34 C31 117.1(5)
C71 C34 C31 117.3(4)
N2 C35 C34 126.5(5)
N2 C35 C36 107.1(5)
C34 C35 C36 126.4(5)
C37 C36 C35 108.5(5)
C37 C36 H36 125.8
C35 C36 H36 125.8
C36 C37 C38 107.6(5)
C36 C37 H37 126.2
C38 C37 H37 126.2
N2 C38 C39 126.6(5)
N2 C38 C37 106.9(4)
C39 C38 C37 126.5(5)
C38 C39 C46 124.4(5)
C38 C39 C40 116.2(5)
C46 C39 C40 119.4(5)
C41 C40 C45 118.4(6)
C41 C40 C39 119.7(5)
C45 C40 C39 121.9(5)
C42 C41 C40 120.7(6)
C42 C41 H41 119.7
C40 C41 H41 119.7
C43 C42 C41 121.0(6)
C43 C42 H42 119.5
C41 C42 H42 119.5
C42 C43 C44 119.3(6)
C42 C43 H43 120.3
C44 C43 H43 120.3
C45 C44 C43 119.7(6)
C45 C44 H44 120.2
C43 C44 H44 120.2
C44 C45 C40 121.0(6)
C44 C45 H45 119.5
C40 C45 H45 119.5
N3 C46 C39 127.7(5)
N3 C46 C47 109.9(5)
C39 C46 C47 122.3(5)
C48 C47 C46 106.6(5)
C48 C47 H47 126.7
C46 C47 H47 126.7
C47 C48 C49 107.3(5)
C47 C48 H48 126.3
C49 C48 H48 126.3
N3 C49 C50 125.3(5)
N3 C49 C48 109.7(5)
C50 C49 C48 125.0(5)
C57 C50 C49 125.9(5)
C57 C50 C51 117.5(5)
C49 C50 C51 116.6(5)
C56 C51 C52 117.6(5)
C56 C51 C50 122.0(5)
C52 C51 C50 120.4(5)
C53 C52 C51 120.4(6)
C53 C52 H52 119.8
C51 C52 H52 119.8
C54 C53 C52 120.8(6)
C54 C53 H53 119.6
C52 C53 H53 119.6
C53 C54 C55 120.3(6)
C53 C54 H54 119.8
C55 C54 H54 119.8
C56 C55 C54 119.1(6)
C56 C55 H55 120.4
C54 C55 H55 120.4
C51 C56 C55 121.8(6)
C51 C56 H56 119.1
C55 C56 H56 119.1
N4 C57 C50 126.7(5)
N4 C57 C58 106.7(4)
C50 C57 C58 126.6(5)
C59 C58 C57 108.2(5)
C59 C58 H58 125.9
C57 C58 H58 125.9
C58 C59 C60 108.0(5)
C58 C59 H59 126.0
C60 C59 H59 126.0
N4 C60 C61 127.0(5)
N4 C60 C59 107.0(5)
C61 C60 C59 125.7(5)
C60 C61 C68 124.5(5)
C60 C61 C62 118.5(5)
C68 C61 C62 117.0(5)
C63 C62 C67 118.9(5)
C63 C62 C61 119.7(5)
C67 C62 C61 121.4(5)
C62 C63 C64 121.2(5)
C62 C63 H63 119.4
C64 C63 H63 119.4
C65 C64 C63 118.8(6)
C65 C64 H64 120.6
C63 C64 H64 120.6
C64 C65 C66 120.8(6)
C64 C65 H65 119.6
C66 C65 H65 119.6
C67 C66 C65 120.1(6)
C67 C66 H66 120.0
C65 C66 H66 120.0
C66 C67 C62 120.3(6)
C66 C67 H67 119.9
C62 C67 H67 119.9
N5 C68 C61 127.3(5)
N5 C68 C69 108.7(5)
C61 C68 C69 123.9(5)
C70 C69 C68 107.6(5)
C70 C69 H69 126.2
C68 C69 H69 126.2
C69 C70 C71 106.4(5)
C69 C70 H70 126.8
C71 C70 H70 126.8
N5 C71 C34 126.0(5)
N5 C71 C70 109.8(5)
C34 C71 C70 124.2(5)

loop_
_geom_bond_atom_site_label_1
_geom_bond_atom_site_label_2
_geom_bond_distance
Fe1 C12 1.785(7)
Fe1 C13 1.796(6)
Fe1 C11 1.810(6)
Fe1 S2 2.2542(17)
Fe1 S1 2.2716(17)
Fe1 Fe2 2.5434(12)
Fe2 C15 1.765(7)
Fe2 C14 1.773(6)
Fe2 P1 2.2397(16)
Fe2 S1 2.2538(16)
Fe2 S2 2.2728(16)
S1 C10 1.848(5)
S2 C9 1.861(5)
P1 C16 1.818(5)
P1 C28 1.831(5)
P1 C22 1.851(5)
N1 C6 1.401(7)
N1 C10 1.414(6)
N1 C9 1.437(6)
N2 C35 1.360(6)
N2 C38 1.377(6)
N2 H2 0.8800
N3 C46 1.355(6)
N3 C49 1.373(7)
N3 H3 0.8800
N4 C57 1.374(6)
N4 C60 1.381(6)
N4 H4 0.8800
N5 C71 1.358(6)
N5 C68 1.373(6)
N5 H5 0.8800
O1 C2 1.377(7)
O1 C1 1.452(7)
O2 C2 1.185(7)
O3 C11 1.137(6)
O4 C12 1.162(6)
O5 C13 1.161(7)
O6 C14 1.159(6)
O7 C15 1.154(7)
C1 H1A 0.9800
C1 H1B 0.9800
C1 H1C 0.9800
C2 C3 1.456(8)
C3 C8 1.367(8)
C3 C4 1.397(7)
C4 C5 1.344(7)
C4 H4A 0.9500
C5 C6 1.411(7)
C5 H5A 0.9500
C6 C7 1.405(8)
C7 C8 1.385(8)
C7 H7 0.9500
C8 H8 0.9500
C9 H9A 0.9900
C9 H9B 0.9900
C10 H10A 0.9900
C10 H10B 0.9900
C16 C21 1.395(7)
C16 C17 1.400(7)
C17 C18 1.387(7)
C17 H17 0.9500
C18 C19 1.372(8)
C18 H18 0.9500
C19 C20 1.383(8)
C19 H19 0.9500
C20 C21 1.380(7)
C20 H20 0.9500
C21 H21 0.9500
C22 C27 1.391(7)
C22 C23 1.396(7)
C23 C24 1.392(8)
C23 H23 0.9500
C24 C25 1.385(8)
C24 H24 0.9500
C25 C26 1.376(8)
C25 H25 0.9500
C26 C27 1.376(7)
C26 H26 0.9500
C27 H27 0.9500
C28 C33 1.397(7)
C28 C29 1.408(7)
C29 C30 1.384(7)
C29 H29 0.9500
C30 C31 1.407(7)
C30 H30 0.9500
C31 C32 1.382(7)
C31 C34 1.489(7)
C32 C33 1.378(7)
C32 H32 0.9500
C33 H33 0.9500
C34 C35 1.394(7)
C34 C71 1.399(7)
C35 C36 1.439(7)
C36 C37 1.351(7)
C36 H36 0.9500
C37 C38 1.444(7)
C37 H37 0.9500
C38 C39 1.392(7)
C39 C46 1.405(7)
C39 C40 1.499(7)
C40 C41 1.380(8)
C40 C45 1.390(7)
C41 C42 1.368(8)
C41 H41 0.9500
C42 C43 1.363(8)
C42 H42 0.9500
C43 C44 1.395(8)
C43 H43 0.9500
C44 C45 1.366(8)
C44 H44 0.9500
C45 H45 0.9500
C46 C47 1.450(7)
C47 C48 1.342(7)
C47 H47 0.9500
C48 C49 1.435(7)
C48 H48 0.9500
C49 C50 1.404(7)
C50 C57 1.390(7)
C50 C51 1.497(7)
C51 C56 1.393(8)
C51 C52 1.406(7)
C52 C53 1.398(8)
C52 H52 0.9500
C53 C54 1.359(8)
C53 H53 0.9500
C54 C55 1.394(9)
C54 H54 0.9500
C55 C56 1.394(8)
C55 H55 0.9500
C56 H56 0.9500
C57 C58 1.436(7)
C58 C59 1.368(7)
C58 H58 0.9500
C59 C60 1.428(7)
C59 H59 0.9500
C60 C61 1.403(7)
C61 C68 1.409(7)
C61 C62 1.490(7)
C62 C63 1.382(7)
C62 C67 1.400(7)
C63 C64 1.397(7)
C63 H63 0.9500
C64 C65 1.378(8)
C64 H64 0.9500
C65 C66 1.389(8)
C65 H65 0.9500
C66 C67 1.375(7)
C66 H66 0.9500
C67 H67 0.9500
C68 C69 1.445(7)
C69 C70 1.358(7)
C69 H69 0.9500
C70 C71 1.447(7)
C70 H70 0.9500

loop_
_geom_torsion_atom_site_label_1
_geom_torsion_atom_site_label_2
_geom_torsion_atom_site_label_3
_geom_torsion_atom_site_label_4
_geom_torsion
C12 Fe1 Fe2 C15 140.0(4)
C13 Fe1 Fe2 C15 -126.2(4)
C11 Fe1 Fe2 C15 9.3(6)
S2 Fe1 Fe2 C15 -48.4(4)
S1 Fe1 Fe2 C15 59.4(4)
C12 Fe1 Fe2 C14 5.1(3)
C13 Fe1 Fe2 C14 98.8(3)
C11 Fe1 Fe2 C14 -125.7(5)
S2 Fe1 Fe2 C14 176.65(19)
S1 Fe1 Fe2 C14 -75.56(19)
C12 Fe1 Fe2 P1 -91.6(2)
C13 Fe1 Fe2 P1 2.1(2)
C11 Fe1 Fe2 P1 137.6(5)
S2 Fe1 Fe2 P1 79.95(7)
S1 Fe1 Fe2 P1 -172.26(7)
C12 Fe1 Fe2 S1 80.6(2)
C13 Fe1 Fe2 S1 174.3(2)
C11 Fe1 Fe2 S1 -50.1(5)
S2 Fe1 Fe2 S1 -107.79(7)
C12 Fe1 Fe2 S2 -171.6(2)
C13 Fe1 Fe2 S2 -77.9(2)
C11 Fe1 Fe2 S2 57.6(5)
S1 Fe1 Fe2 S2 107.79(7)
C15 Fe2 S1 C10 -43.3(3)
C14 Fe2 S1 C10 -143.8(3)
P1 Fe2 S1 C10 136.0(3)
S2 Fe2 S1 C10 55.4(2)
Fe1 Fe2 S1 C10 107.5(2)
C15 Fe2 S1 Fe1 -150.7(2)
C14 Fe2 S1 Fe1 108.77(19)
P1 Fe2 S1 Fe1 28.5(2)
S2 Fe2 S1 Fe1 -52.09(5)
C12 Fe1 S1 C10 159.4(3)
C13 Fe1 S1 C10 -118.8(6)
C11 Fe1 S1 C10 57.2(3)
S2 Fe1 S1 C10 -49.4(2)
Fe2 Fe1 S1 C10 -102.1(2)
C12 Fe1 S1 Fe2 -98.57(19)
C13 Fe1 S1 Fe2 -16.7(6)
C11 Fe1 S1 Fe2 159.3(2)
S2 Fe1 S1 Fe2 52.70(5)
C12 Fe1 S2 C9 124.6(4)
C13 Fe1 S2 C9 -142.0(3)
C11 Fe1 S2 C9 -48.8(3)
S1 Fe1 S2 C9 56.0(2)
Fe2 Fe1 S2 C9 108.1(2)
C12 Fe1 S2 Fe2 16.5(4)
C13 Fe1 S2 Fe2 109.88(19)
C11 Fe1 S2 Fe2 -156.9(2)
S1 Fe1 S2 Fe2 -52.09(5)
C15 Fe2 S2 C9 51.5(3)
C14 Fe2 S2 C9 -112.5(5)
P1 Fe2 S2 C9 144.1(2)
S1 Fe2 S2 C9 -51.0(2)
Fe1 Fe2 S2 C9 -103.7(2)
C15 Fe2 S2 Fe1 155.2(2)
C14 Fe2 S2 Fe1 -8.8(5)
P1 Fe2 S2 Fe1 -112.14(6)
S1 Fe2 S2 Fe1 52.68(5)
C15 Fe2 P1 C16 75.9(3)
C14 Fe2 P1 C16 177.2(3)
S1 Fe2 P1 C16 -103.3(3)
S2 Fe2 P1 C16 -24.0(2)
Fe1 Fe2 P1 C16 -78.4(2)
C15 Fe2 P1 C28 -163.0(3)
C14 Fe2 P1 C28 -61.7(3)
S1 Fe2 P1 C28 17.7(3)
S2 Fe2 P1 C28 97.0(2)
Fe1 Fe2 P1 C28 42.7(2)
C15 Fe2 P1 C22 -43.0(3)
C14 Fe2 P1 C22 58.2(3)
S1 Fe2 P1 C22 137.7(3)
S2 Fe2 P1 C22 -143.0(2)
Fe1 Fe2 P1 C22 162.65(19)
C1 O1 C2 O2 6.6(9)
C1 O1 C2 C3 -172.9(6)
O2 C2 C3 C8 8.8(10)
O1 C2 C3 C8 -171.8(5)
O2 C2 C3 C4 -169.4(7)
O1 C2 C3 C4 10.0(9)
C8 C3 C4 C5 2.1(9)
C2 C3 C4 C5 -179.7(6)
C3 C4 C5 C6 -2.6(9)
C10 N1 C6 C7 11.8(8)
C9 N1 C6 C7 -151.7(6)
C10 N1 C6 C5 -164.5(5)
C9 N1 C6 C5 32.0(8)
C4 C5 C6 N1 177.7(5)
C4 C5 C6 C7 1.2(8)
N1 C6 C7 C8 -175.9(5)
C5 C6 C7 C8 0.6(9)
C4 C3 C8 C7 -0.2(9)
C2 C3 C8 C7 -178.5(6)
C6 C7 C8 C3 -1.1(9)
C6 N1 C9 S2 104.8(6)
C10 N1 C9 S2 -59.7(6)
Fe1 S2 C9 N1 -15.5(5)
Fe2 S2 C9 N1 59.0(5)
C6 N1 C10 S1 -95.7(6)
C9 N1 C10 S1 69.2(6)
Fe2 S1 C10 N1 -75.4(4)
Fe1 S1 C10 N1 -1.7(5)
C12 Fe1 C11 O3 76(6)
C13 Fe1 C11 O3 -17(6)
S2 Fe1 C11 O3 -108(6)
S1 Fe1 C11 O3 164(6)
Fe2 Fe1 C11 O3 -155(6)
C13 Fe1 C12 O4 -99(7)
C11 Fe1 C12 O4 167(7)
S2 Fe1 C12 O4 -7(7)
S1 Fe1 C12 O4 62(7)
Fe2 Fe1 C12 O4 7(7)
C12 Fe1 C13 O5 -141(14)
C11 Fe1 C13 O5 -38(14)
S2 Fe1 C13 O5 70(14)
S1 Fe1 C13 O5 138(13)
Fe2 Fe1 C13 O5 124(14)
C15 Fe2 C14 O6 -104(10)
P1 Fe2 C14 O6 164(10)
S1 Fe2 C14 O6 -1(10)
S2 Fe2 C14 O6 60(10)
Fe1 Fe2 C14 O6 53(10)
C14 Fe2 C15 O7 -137(17)
P1 Fe2 C15 O7 -45(17)
S1 Fe2 C15 O7 135(17)
S2 Fe2 C15 O7 49(17)
Fe1 Fe2 C15 O7 87(17)
C28 P1 C16 C21 -37.0(5)
C22 P1 C16 C21 -140.9(4)
Fe2 P1 C16 C21 92.5(4)
C28 P1 C16 C17 148.4(4)
C22 P1 C16 C17 44.5(5)
Fe2 P1 C16 C17 -82.1(4)
C21 C16 C17 C18 2.3(7)
P1 C16 C17 C18 177.0(4)
C16 C17 C18 C19 -0.5(8)
C17 C18 C19 C20 -1.3(8)
C18 C19 C20 C21 1.2(8)
C19 C20 C21 C16 0.7(8)
C17 C16 C21 C20 -2.4(8)
P1 C16 C21 C20 -177.1(4)
C16 P1 C22 C27 37.6(5)
C28 P1 C22 C27 -68.5(5)
Fe2 P1 C22 C27 162.0(4)
C16 P1 C22 C23 -146.9(5)
C28 P1 C22 C23 107.0(5)
Fe2 P1 C22 C23 -22.5(5)
C27 C22 C23 C24 0.7(8)
P1 C22 C23 C24 -174.9(4)
C22 C23 C24 C25 -0.7(9)
C23 C24 C25 C26 0.0(9)
C24 C25 C26 C27 0.6(9)
C25 C26 C27 C22 -0.6(8)
C23 C22 C27 C26 0.0(8)
P1 C22 C27 C26 175.6(4)
C16 P1 C28 C33 143.7(4)
C22 P1 C28 C33 -110.5(4)
Fe2 P1 C28 C33 17.6(5)
C16 P1 C28 C29 -36.4(5)
C22 P1 C28 C29 69.5(5)
Fe2 P1 C28 C29 -162.5(4)
C33 C28 C29 C30 -0.9(7)
P1 C28 C29 C30 179.1(4)
C28 C29 C30 C31 -1.0(8)
C29 C30 C31 C32 2.8(8)
C29 C30 C31 C34 -176.7(5)
C30 C31 C32 C33 -2.8(8)
C34 C31 C32 C33 176.7(5)
C31 C32 C33 C28 1.0(8)
C29 C28 C33 C32 1.0(8)
P1 C28 C33 C32 -179.1(4)
C32 C31 C34 C35 116.7(6)
C30 C31 C34 C35 -63.8(7)
C32 C31 C34 C71 -63.5(7)
C30 C31 C34 C71 116.0(6)
C38 N2 C35 C34 -179.5(5)
C38 N2 C35 C36 0.6(6)
C71 C34 C35 N2 -7.1(9)
C31 C34 C35 N2 172.6(5)
C71 C34 C35 C36 172.8(5)
C31 C34 C35 C36 -7.5(8)
N2 C35 C36 C37 -0.6(6)
C34 C35 C36 C37 179.5(5)
C35 C36 C37 C38 0.3(6)
C35 N2 C38 C39 -178.8(5)
C35 N2 C38 C37 -0.4(6)
C36 C37 C38 N2 0.0(6)
C36 C37 C38 C39 178.4(5)
N2 C38 C39 C46 5.3(9)
C37 C38 C39 C46 -172.8(5)
N2 C38 C39 C40 -175.2(5)
C37 C38 C39 C40 6.7(8)
C38 C39 C40 C41 62.8(7)
C46 C39 C40 C41 -117.8(6)
C38 C39 C40 C45 -116.3(6)
C46 C39 C40 C45 63.2(8)
C45 C40 C41 C42 -0.1(10)
C39 C40 C41 C42 -179.1(6)
C40 C41 C42 C43 -0.5(11)
C41 C42 C43 C44 0.9(11)
C42 C43 C44 C45 -0.8(10)
C43 C44 C45 C40 0.3(9)
C41 C40 C45 C44 0.2(9)
C39 C40 C45 C44 179.2(5)
C49 N3 C46 C39 176.4(5)
C49 N3 C46 C47 -1.0(6)
C38 C39 C46 N3 4.0(9)
C40 C39 C46 N3 -175.4(5)
C38 C39 C46 C47 -178.8(5)
C40 C39 C46 C47 1.7(8)
N3 C46 C47 C48 1.3(7)
C39 C46 C47 C48 -176.3(5)
C46 C47 C48 C49 -0.9(6)
C46 N3 C49 C50 -178.0(5)
C46 N3 C49 C48 0.5(6)
C47 C48 C49 N3 0.3(6)
C47 C48 C49 C50 178.8(5)
N3 C49 C50 C57 -2.5(9)
C48 C49 C50 C57 179.3(5)
N3 C49 C50 C51 175.9(5)
C48 C49 C50 C51 -2.3(8)
C57 C50 C51 C56 64.6(7)
C49 C50 C51 C56 -113.9(6)
C57 C50 C51 C52 -116.5(6)
C49 C50 C51 C52 64.9(7)
C56 C51 C52 C53 0.2(8)
C50 C51 C52 C53 -178.7(5)
C51 C52 C53 C54 -0.2(9)
C52 C53 C54 C55 0.2(10)
C53 C54 C55 C56 -0.3(10)
C52 C51 C56 C55 -0.3(9)
C50 C51 C56 C55 178.6(5)
C54 C55 C56 C51 0.3(9)
C60 N4 C57 C50 -176.5(5)
C60 N4 C57 C58 0.7(6)
C49 C50 C57 N4 2.9(9)
C51 C50 C57 N4 -175.4(5)
C49 C50 C57 C58 -173.8(5)
C51 C50 C57 C58 7.8(8)
N4 C57 C58 C59 -0.2(6)
C50 C57 C58 C59 177.1(5)
C57 C58 C59 C60 -0.4(6)
C57 N4 C60 C61 173.3(5)
C57 N4 C60 C59 -0.9(6)
C58 C59 C60 N4 0.8(6)
C58 C59 C60 C61 -173.5(5)
N4 C60 C61 C68 -1.0(9)
C59 C60 C61 C68 172.2(5)
N4 C60 C61 C62 179.1(5)
C59 C60 C61 C62 -7.7(8)
C60 C61 C62 C63 -64.1(7)
C68 C61 C62 C63 116.0(6)
C60 C61 C62 C67 116.9(6)
C68 C61 C62 C67 -63.0(7)
C67 C62 C63 C64 2.1(9)
C61 C62 C63 C64 -176.9(5)
C62 C63 C64 C65 -0.4(9)
C63 C64 C65 C66 -1.0(9)
C64 C65 C66 C67 0.7(9)
C65 C66 C67 C62 1.0(9)
C63 C62 C67 C66 -2.4(8)
C61 C62 C67 C66 176.6(5)
C71 N5 C68 C61 175.8(5)
C71 N5 C68 C69 -0.4(6)
C60 C61 C68 N5 5.5(9)
C62 C61 C68 N5 -174.6(5)
C60 C61 C68 C69 -178.8(5)
C62 C61 C68 C69 1.1(8)
N5 C68 C69 C70 -0.1(6)
C61 C68 C69 C70 -176.5(5)
C68 C69 C70 C71 0.6(6)
C68 N5 C71 C34 -179.0(5)
C68 N5 C71 C70 0.8(6)
C35 C34 C71 N5 -3.6(9)
C31 C34 C71 N5 176.6(5)
C35 C34 C71 C70 176.6(5)
C31 C34 C71 C70 -3.2(8)
C69 C70 C71 N5 -0.9(6)
C69 C70 C71 C34 178.9(5)
